data_4505544
loop_
_publ_author_name
'Hou, Yu'
'Rodriguez, Mark A.'
'Nyman, May'

_publ_section_title
;
 Cation-Bonding and Protonation of the Fe4-Square Cluster
;
_journal_issue 3
_journal_name_full 'Crystal Growth &amp; Design'
_journal_page_first 1422
_journal_paper_doi 10.1021/cg2015397
_journal_volume 12
_journal_year 2012
_chemical_formula_sum 'C52 H66 Fe8 Mg2 N8 Na2 O72'
_chemical_formula_weight 2496.53
_chemical_name_common 'sodium magnesium iron(4) di-HPDTA diacetate'
_chemical_name_systematic
;
 ?
;
_space_group_IT_number 11
_symmetry_cell_setting monoclinic
_symmetry_space_group_name_Hall '-P 2yb'
_symmetry_space_group_name_H-M 'P 1 21/m 1'
_atom_sites_solution_hydrogens geom
_atom_sites_solution_primary direct
_atom_sites_solution_secondary difmap
_audit_creation_method SHELXL-97
_cell_angle_alpha 90.00
_cell_angle_beta 98.5510(10)
_cell_angle_gamma 90.00
_cell_formula_units_Z 1
_cell_length_a 11.0430(9)
_cell_length_b 20.5133(16)
_cell_length_c 11.2959(9)
_cell_measurement_reflns_used 237
_cell_measurement_temperature 188(2)
_cell_measurement_theta_max 25.0
_cell_measurement_theta_min 1.0
_cell_volume 2530.4(3)
_computing_cell_refinement 'SMART 5.054 (Bruker, 1998)'
_computing_data_reduction 'SAINT 6.02 (Bruker, 2001)'
_computing_molecular_graphics 'SHELXTL 5.1  (Bruker, 1998)'
_computing_publication_material 'SHELXTL 5.1  (Bruker, 1998)'
_computing_structure_refinement 'SHELXL-97 (Sheldrick, 1997)'
_computing_structure_solution 'SHELXTL 5.1  (Bruker, 1998'
_diffrn_ambient_temperature 188(2)
_diffrn_detector_area_resol_mean 0
_diffrn_measured_fraction_theta_full 0.920
_diffrn_measured_fraction_theta_max 0.920
_diffrn_measurement_device_type 'CCD area detector'
_diffrn_measurement_method 'phi and omega scans'
_diffrn_radiation_monochromator graphite
_diffrn_radiation_source 'fine-focus sealed tube'
_diffrn_radiation_type MoK\a
_diffrn_radiation_wavelength 0.71073
_diffrn_reflns_av_R_equivalents 0.0217
_diffrn_reflns_av_sigmaI/netI 0.0216
_diffrn_reflns_limit_h_max 14
_diffrn_reflns_limit_h_min -13
_diffrn_reflns_limit_k_max 26
_diffrn_reflns_limit_k_min -26
_diffrn_reflns_limit_l_max 14
_diffrn_reflns_limit_l_min -14
_diffrn_reflns_number 21601
_diffrn_reflns_theta_full 28.30
_diffrn_reflns_theta_max 28.30
_diffrn_reflns_theta_min 1.82
_exptl_absorpt_coefficient_mu 1.250
_exptl_absorpt_correction_T_max 0.8831
_exptl_absorpt_correction_T_min 0.7891
_exptl_absorpt_correction_type numerical
_exptl_absorpt_process_details 'Bruker 2000'
_exptl_crystal_colour green
_exptl_crystal_density_diffrn 1.638
_exptl_crystal_density_method 'not measured'
_exptl_crystal_description plate
_exptl_crystal_F_000 1264
_exptl_crystal_size_max 0.20
_exptl_crystal_size_mid 0.15
_exptl_crystal_size_min 0.10
_refine_diff_density_max 2.413
_refine_diff_density_min -0.823
_refine_diff_density_rms 0.190
_refine_ls_extinction_method none
_refine_ls_goodness_of_fit_ref 1.054
_refine_ls_hydrogen_treatment mixed
_refine_ls_matrix_type full
_refine_ls_number_parameters 340
_refine_ls_number_reflns 5950
_refine_ls_number_restraints 1
_refine_ls_restrained_S_all 1.054
_refine_ls_R_factor_all 0.0817
_refine_ls_R_factor_gt 0.0737
_refine_ls_shift/su_max 0.000
_refine_ls_shift/su_mean 0.000
_refine_ls_structure_factor_coef Fsqd
_refine_ls_weighting_details 'calc w=1/[\s^2^(Fo^2^)+(0.1601P)^2^+8.0027P] where P=(Fo^2^+2Fc^2^)/3'
_refine_ls_weighting_scheme calc
_refine_ls_wR_factor_gt 0.2401
_refine_ls_wR_factor_ref 0.2494
_reflns_number_gt 5091
_reflns_number_total 5950
_reflns_threshold_expression >2sigma(I)
_cod_data_source_file cg2015397_si_004.cif
_cod_data_source_block 11oc051_mgfe4
_cod_original_sg_symbol_H-M 'P 21/m'
_cod_database_code 4505544

loop_
_symmetry_equiv_pos_as_xyz
'x, y, z'
'-x, y+1/2, -z'
'-x, -y, -z'
'x, -y-1/2, z'

loop_
_atom_site_label
_atom_site_type_symbol
_atom_site_fract_x
_atom_site_fract_y
_atom_site_fract_z
_atom_site_U_iso_or_equiv
_atom_site_adp_type
_atom_site_occupancy
_atom_site_symmetry_multiplicity
_atom_site_calc_flag
_atom_site_refinement_flags
Fe1 Fe 0.38119(6) 0.16472(3) 0.71544(6) 0.0258(2) Uani 1 1 d .
Fe2 Fe 0.71210(6) 0.16699(3) 0.82763(5) 0.0232(2) Uani 1 1 d .
O1 O 0.5449(3) 0.12489(15) 0.7852(3) 0.0269(6) Uani 1 1 d .
O2 O 0.7426(3) 0.14916(17) 0.6578(3) 0.0333(7) Uani 1 1 d .
O3 O 0.4230(4) 0.14896(18) 0.5507(3) 0.0378(8) Uani 1 1 d .
N1 N 0.3329(4) 0.06139(19) 0.6892(4) 0.0321(8) Uani 1 1 d .
N2 N 0.7729(3) 0.06538(17) 0.8416(3) 0.0272(7) Uani 1 1 d .
O4 O 0.7233(4) 0.14709(17) 1.0062(3) 0.0377(8) Uani 1 1 d .
O5 O 0.2989(4) 0.14268(19) 0.8584(4) 0.0447(9) Uani 1 1 d .
Mg1 Mg 0.6650(4) 0.2500 0.3204(2) 0.0555(8) Uani 1 2 d S
Na1 Na 0.3412(4) 0.2500 0.3947(3) 0.0526(8) Uani 1 2 d S
O6 O 0.4327(5) 0.2500 0.7520(5) 0.0375(11) Uani 1 2 d SD
H6 H 0.514(2) 0.2500 0.780(7) 0.03(2) Uiso 1 2 d SD
O7 O 0.6502(5) 0.2500 0.8257(5) 0.0392(11) Uani 1 2 d S
O8 O 0.8403(5) 0.0896(2) 0.5400(4) 0.0531(11) Uani 1 1 d .
C1 C 0.8385(5) 0.0517(2) 0.7393(5) 0.0367(10) Uani 1 1 d .
H1A H 0.8190 0.0078 0.7103 0.044 Uiso 1 1 calc R
H1B H 0.9261 0.0538 0.7660 0.044 Uiso 1 1 calc R
C2 C 0.5547(4) 0.0583(2) 0.7567(4) 0.0306(9) Uani 1 1 d .
H2 H 0.5721 0.0548 0.6743 0.037 Uiso 1 1 calc .
C3 C 0.6588(4) 0.0267(2) 0.8396(4) 0.0319(9) Uani 1 1 d .
H3A H 0.6378 0.0240 0.9198 0.038 Uiso 1 1 calc R
H3B H 0.6719 -0.0173 0.8124 0.038 Uiso 1 1 calc R
C4 C 0.2166(5) 0.0531(3) 0.7371(6) 0.0450(13) Uani 1 1 d .
H4A H 0.2066 0.0079 0.7589 0.054 Uiso 1 1 calc R
H4B H 0.1483 0.0651 0.6767 0.054 Uiso 1 1 calc R
C5 C 0.8038(5) 0.1004(2) 0.6369(4) 0.0361(10) Uani 1 1 d .
O9 O 0.8895(3) 0.19548(16) 0.8639(4) 0.0379(8) Uani 1 1 d .
O1W O 0.6484(7) 0.2500 0.4991(5) 0.0582(17) Uani 1 2 d S
O10 O 0.2122(3) 0.19571(19) 0.6355(4) 0.0476(10) Uani 1 1 d .
O11 O 0.4334(5) 0.0795(2) 0.4035(4) 0.0614(12) Uani 1 1 d .
O12 O 0.8425(6) 0.0970(2) 1.1572(4) 0.0653(14) Uani 1 1 d .
O2W O 0.7945(6) 0.1755(2) 0.3455(4) 0.0667(14) Uani 1 1 d .
C6 C 0.8519(5) 0.0597(2) 0.9590(4) 0.0362(10) Uani 1 1 d .
H6A H 0.9352 0.0719 0.9512 0.043 Uiso 1 1 calc R
H6B H 0.8526 0.0149 0.9866 0.043 Uiso 1 1 calc R
O3W O 0.6819(8) 0.2500 0.1447(5) 0.067(2) Uani 1 2 d S
C7 C 0.4026(5) 0.0939(3) 0.4997(5) 0.0414(11) Uani 1 1 d .
O4W O 0.5244(6) 0.1797(3) 0.2855(4) 0.0739(16) Uani 1 1 d .
C8 C 0.1596(7) 0.2500 0.6216(6) 0.0373(15) Uani 1 2 d S
C9 C 0.3273(5) 0.0457(3) 0.5604(5) 0.0438(12) Uani 1 1 d .
H9A H 0.2428 0.0470 0.5218 0.053 Uiso 1 1 calc R
H9B H 0.3582 0.0020 0.5520 0.053 Uiso 1 1 calc R
C10 C 0.9409(6) 0.2500 0.8826(6) 0.0320(13) Uani 1 2 d S
O13 O 0.1470(5) 0.0847(2) 0.9177(6) 0.0739(17) Uani 1 1 d .
C11 C 0.8037(6) 0.1039(2) 1.0490(4) 0.0412(12) Uani 1 1 d .
C12 C 0.2186(5) 0.0962(3) 0.8459(6) 0.0481(14) Uani 1 1 d .
C13 C 0.4334(4) 0.0247(2) 0.7641(5) 0.0356(10) Uani 1 1 d .
H13A H 0.4358 -0.0198 0.7355 0.043 Uiso 1 1 calc R
H13B H 0.4187 0.0236 0.8466 0.043 Uiso 1 1 calc R
C14 C 1.0752(8) 0.2500 0.9292(11) 0.057(2) Uani 1 2 d S
H14A H 1.1043 0.2059 0.9373 0.086 Uiso 0.50 1 calc PR
H14B H 1.0891 0.2712 1.0058 0.086 Uiso 0.50 1 calc PR
H14C H 1.1183 0.2729 0.8742 0.086 Uiso 0.50 1 calc PR
C15 C 0.0236(8) 0.2500 0.5825(10) 0.059(2) Uani 1 2 d S
H15A H 0.0052 0.2705 0.5055 0.089 Uiso 0.50 1 calc PR
H15B H -0.0156 0.2736 0.6397 0.089 Uiso 0.50 1 calc PR
H15C H -0.0059 0.2059 0.5774 0.089 Uiso 0.50 1 calc PR
O5W O 0.4794(9) 0.1179(5) 0.0664(7) 0.132(3) Uani 1 1 d .
O6W O 0.0330(9) 0.0413(6) 0.4520(11) 0.158(4) Uani 1 1 d .
O7W O 0.1365(19) 0.1557(10) 0.3298(17) 0.267(9) Uiso 1 1 d .

loop_
_atom_site_aniso_label
_atom_site_aniso_U_11
_atom_site_aniso_U_22
_atom_site_aniso_U_33
_atom_site_aniso_U_23
_atom_site_aniso_U_13
_atom_site_aniso_U_12
Fe1 0.0275(4) 0.0167(3) 0.0343(4) -0.0013(2) 0.0082(3) -0.0018(2)
Fe2 0.0287(4) 0.0148(3) 0.0265(3) 0.00147(19) 0.0057(2) 0.0003(2)
O1 0.0296(15) 0.0141(13) 0.0382(16) -0.0003(11) 0.0084(12) -0.0007(10)
O2 0.0432(18) 0.0272(16) 0.0309(16) 0.0024(13) 0.0103(13) -0.0040(14)
O3 0.050(2) 0.0317(17) 0.0337(17) 0.0016(14) 0.0116(15) -0.0038(15)
N1 0.0331(19) 0.0211(18) 0.044(2) -0.0023(15) 0.0112(16) -0.0077(15)
N2 0.0328(18) 0.0203(17) 0.0289(18) 0.0019(13) 0.0056(14) 0.0050(14)
O4 0.058(2) 0.0281(16) 0.0293(16) -0.0014(13) 0.0129(15) 0.0031(16)
O5 0.058(2) 0.0319(18) 0.051(2) 0.0018(16) 0.0292(18) 0.0073(17)
Mg1 0.097(2) 0.0396(15) 0.0321(13) 0.000 0.0175(14) 0.000
Na1 0.068(2) 0.0430(18) 0.0486(18) 0.000 0.0126(16) 0.000
O6 0.032(2) 0.016(2) 0.062(3) 0.000 0.000(2) 0.000
O7 0.037(2) 0.016(2) 0.063(3) 0.000 0.002(2) 0.000
O8 0.083(3) 0.043(2) 0.040(2) -0.0017(17) 0.032(2) -0.002(2)
C1 0.042(2) 0.032(2) 0.039(2) -0.0020(19) 0.017(2) 0.008(2)
C2 0.039(2) 0.0166(19) 0.037(2) -0.0016(16) 0.0075(19) -0.0020(16)
C3 0.036(2) 0.0161(18) 0.045(3) 0.0013(17) 0.0116(19) 0.0023(16)
C4 0.033(2) 0.030(2) 0.075(4) 0.014(2) 0.018(2) -0.0046(19)
C5 0.046(3) 0.031(2) 0.034(2) -0.0028(18) 0.015(2) -0.010(2)
O9 0.0343(17) 0.0240(17) 0.055(2) -0.0014(14) 0.0047(15) 0.0007(13)
O1W 0.103(5) 0.034(3) 0.037(3) 0.000 0.009(3) 0.000
O10 0.0357(18) 0.031(2) 0.072(3) 0.0033(18) -0.0035(18) -0.0015(15)
O11 0.097(4) 0.049(2) 0.042(2) -0.0057(19) 0.024(2) 0.002(2)
O12 0.116(4) 0.044(2) 0.032(2) -0.0005(17) -0.003(2) 0.017(3)
O2W 0.115(4) 0.049(3) 0.038(2) 0.0023(18) 0.019(2) 0.010(3)
C6 0.046(3) 0.028(2) 0.033(2) 0.0054(18) 0.001(2) 0.0047(19)
O3W 0.135(7) 0.035(3) 0.037(3) 0.000 0.034(4) 0.000
C7 0.049(3) 0.038(3) 0.038(3) -0.003(2) 0.005(2) 0.003(2)
O4W 0.117(5) 0.063(3) 0.043(2) -0.002(2) 0.019(3) -0.018(3)
C8 0.035(3) 0.042(4) 0.035(3) 0.000 0.004(3) 0.000
C9 0.051(3) 0.033(3) 0.047(3) -0.011(2) 0.005(2) -0.008(2)
C10 0.030(3) 0.030(3) 0.037(3) 0.000 0.008(3) 0.000
O13 0.086(3) 0.040(2) 0.113(4) 0.015(3) 0.071(3) 0.007(2)
C11 0.066(3) 0.029(2) 0.028(2) 0.0040(18) 0.005(2) -0.001(2)
C12 0.048(3) 0.031(3) 0.074(4) 0.013(2) 0.036(3) 0.008(2)
C13 0.037(2) 0.0162(19) 0.055(3) -0.0020(19) 0.012(2) -0.0028(17)
C14 0.037(4) 0.029(4) 0.102(8) 0.000 -0.002(4) 0.000
C15 0.036(4) 0.054(5) 0.083(7) 0.000 -0.007(4) 0.000
O5W 0.128(7) 0.174(10) 0.098(6) -0.008(6) 0.028(5) -0.029(7)
O6W 0.108(7) 0.178(11) 0.190(11) -0.032(8) 0.029(7) 0.012(7)

loop_
_atom_type_symbol
_atom_type_description
_atom_type_scat_dispersion_real
_atom_type_scat_dispersion_imag
_atom_type_scat_source
C C 0.0033 0.0016 'International Tables Vol C Tables 4.2.6.8 and 6.1.1.4'
N N 0.0061 0.0033 'International Tables Vol C Tables 4.2.6.8 and 6.1.1.4'
O O 0.0106 0.0060 'International Tables Vol C Tables 4.2.6.8 and 6.1.1.4'
Mg Mg 0.0486 0.0363 'International Tables Vol C Tables 4.2.6.8 and 6.1.1.4'
Fe Fe 0.3463 0.8444 'International Tables Vol C Tables 4.2.6.8 and 6.1.1.4'
Na Na 0.0362 0.0249 'International Tables Vol C Tables 4.2.6.8 and 6.1.1.4'
H H 0.0000 0.0000 'International Tables Vol C Tables 4.2.6.8 and 6.1.1.4'

loop_
_geom_angle_atom_site_label_1
_geom_angle_atom_site_label_2
_geom_angle_atom_site_label_3
_geom_angle
_geom_angle_site_symmetry_1
_geom_angle_site_symmetry_3
O6 Fe1 O3 104.6(2) . .
O6 Fe1 O5 101.0(2) . .
O3 Fe1 O5 153.88(17) . .
O6 Fe1 O1 93.81(17) . .
O3 Fe1 O1 88.89(14) . .
O5 Fe1 O1 94.60(15) . .
O6 Fe1 O10 91.98(18) . .
O3 Fe1 O10 87.79(17) . .
O5 Fe1 O10 86.16(18) . .
O1 Fe1 O10 173.89(14) . .
O6 Fe1 N1 174.12(19) . .
O3 Fe1 N1 78.70(15) . .
O5 Fe1 N1 76.27(16) . .
O1 Fe1 N1 81.28(14) . .
O10 Fe1 N1 93.04(16) . .
O7 Fe2 O9 94.70(18) . .
O7 Fe2 O1 93.90(17) . .
O9 Fe2 O1 171.16(13) . .
O7 Fe2 O2 105.7(2) . .
O9 Fe2 O2 87.24(15) . .
O1 Fe2 O2 88.45(13) . .
O7 Fe2 O4 99.5(2) . .
O9 Fe2 O4 86.75(16) . .
O1 Fe2 O4 93.88(14) . .
O2 Fe2 O4 154.53(15) . .
O7 Fe2 N2 174.4(2) . .
O9 Fe2 N2 89.02(14) . .
O1 Fe2 N2 82.57(13) . .
O2 Fe2 N2 78.72(14) . .
O4 Fe2 N2 76.45(14) . .
C2 O1 Fe2 111.6(3) . .
C2 O1 Fe1 113.3(3) . .
Fe2 O1 Fe1 130.23(16) . .
C5 O2 Fe2 119.5(3) . .
C7 O3 Fe1 120.8(3) . .
C7 O3 Na1 110.9(3) . .
Fe1 O3 Na1 111.65(17) . .
C4 N1 C9 115.0(4) . .
C4 N1 C13 110.4(4) . .
C9 N1 C13 111.4(4) . .
C4 N1 Fe1 105.6(3) . .
C9 N1 Fe1 108.4(3) . .
C13 N1 Fe1 105.3(3) . .
C1 N2 C6 113.1(4) . .
C1 N2 C3 113.5(4) . .
C6 N2 C3 110.9(4) . .
C1 N2 Fe2 107.8(3) . .
C6 N2 Fe2 105.9(3) . .
C3 N2 Fe2 104.9(3) . .
C11 O4 Fe2 116.2(3) . .
C12 O5 Fe1 117.3(4) . .
O3W Mg1 O1W 179.8(4) . .
O3W Mg1 O2W 88.4(2) . .
O1W Mg1 O2W 91.5(2) . .
O3W Mg1 O2W 88.4(2) . 4_565
O1W Mg1 O2W 91.5(2) . 4_565
O2W Mg1 O2W 94.3(4) . 4_565
O3W Mg1 O4W 89.4(3) . .
O1W Mg1 O4W 90.8(2) . .
O2W Mg1 O4W 89.8(2) . .
O2W Mg1 O4W 175.3(3) 4_565 .
O3W Mg1 O4W 89.4(2) . 4_565
O1W Mg1 O4W 90.8(2) . 4_565
O2W Mg1 O4W 175.3(3) . 4_565
O2W Mg1 O4W 89.8(2) 4_565 4_565
O4W Mg1 O4W 86.1(4) . 4_565
O3W Mg1 Na1 116.4(3) . .
O1W Mg1 Na1 63.8(2) . .
O2W Mg1 Na1 128.37(18) . .
O2W Mg1 Na1 128.37(18) 4_565 .
O4W Mg1 Na1 49.49(19) . .
O4W Mg1 Na1 49.5(2) 4_565 .
O3 Na1 O3 96.31(19) . 4_565
O3 Na1 O4W 117.23(19) . 4_565
O3 Na1 O4W 73.64(14) 4_565 4_565
O3 Na1 O4W 73.64(14) . .
O3 Na1 O4W 117.23(19) 4_565 .
O4W Na1 O4W 59.5(2) 4_565 .
O3 Na1 O7W 80.5(4) . .
O3 Na1 O7W 143.3(4) 4_565 .
O4W Na1 O7W 140.1(4) 4_565 .
O4W Na1 O7W 97.1(4) . .
O3 Na1 O7W 143.3(4) . 4_565
O3 Na1 O7W 80.5(4) 4_565 4_565
O4W Na1 O7W 97.1(4) 4_565 4_565
O4W Na1 O7W 140.1(4) . 4_565
O7W Na1 O7W 80.9(8) . 4_565
O3 Na1 Mg1 84.96(12) . .
O3 Na1 Mg1 84.96(12) 4_565 .
O4W Na1 Mg1 33.56(12) 4_565 .
O4W Na1 Mg1 33.56(12) . .
O7W Na1 Mg1 130.6(4) . .
O7W Na1 Mg1 130.6(4) 4_565 .
Fe1 O6 Fe1 139.1(3) . 4_565
Fe2 O7 Fe2 136.4(3) . 4_565
N2 C1 C5 111.6(4) . .
O1 C2 C3 110.5(4) . .
O1 C2 C13 109.1(4) . .
C3 C2 C13 111.5(4) . .
N2 C3 C2 110.1(4) . .
N1 C4 C12 108.9(4) . .
O8 C5 O2 124.3(5) . .
O8 C5 C1 118.2(5) . .
O2 C5 C1 117.5(4) . .
C10 O9 Fe2 133.5(3) . .
C8 O10 Fe1 134.8(4) . .
N2 C6 C11 109.5(4) . .
O11 C7 O3 124.3(5) . .
O11 C7 C9 119.1(5) . .
O3 C7 C9 116.4(5) . .
Mg1 O4W Na1 97.0(2) . .
O10 C8 O10 125.1(7) . 4_565
O10 C8 C15 117.4(3) . .
O10 C8 C15 117.4(3) 4_565 .
N1 C9 C7 110.9(4) . .
O9 C10 O9 125.5(6) . 4_565
O9 C10 C14 117.2(3) . .
O9 C10 C14 117.2(3) 4_565 .
O12 C11 O4 124.2(5) . .
O12 C11 C6 119.2(5) . .
O4 C11 C6 116.7(4) . .
O13 C12 O5 124.1(6) . .
O13 C12 C4 119.4(6) . .
O5 C12 C4 116.5(4) . .
N1 C13 C2 109.1(4) . .

loop_
_geom_bond_atom_site_label_1
_geom_bond_atom_site_label_2
_geom_bond_distance
_geom_bond_site_symmetry_2
Fe1 O6 1.8669(18) .
Fe1 O3 2.009(4) .
Fe1 O5 2.019(4) .
Fe1 O1 2.033(3) .
Fe1 O10 2.050(4) .
Fe1 N1 2.195(4) .
Fe2 O7 1.834(2) .
Fe2 O9 2.027(4) .
Fe2 O1 2.030(3) .
Fe2 O2 2.030(3) .
Fe2 O4 2.044(3) .
Fe2 N2 2.188(4) .
O1 C2 1.412(5) .
O2 C5 1.250(6) .
O3 C7 1.272(7) .
O3 Na1 2.782(4) .
N1 C4 1.476(6) .
N1 C9 1.482(7) .
N1 C13 1.494(6) .
N2 C1 1.479(6) .
N2 C6 1.480(6) .
N2 C3 1.487(6) .
O4 C11 1.297(7) .
O5 C12 1.296(7) .
Mg1 O3W 2.021(6) .
Mg1 O1W 2.053(6) .
Mg1 O2W 2.084(6) .
Mg1 O2W 2.084(6) 4_565
Mg1 O4W 2.112(6) .
Mg1 O4W 2.112(6) 4_565
Mg1 Na1 3.792(5) .
Na1 O3 2.782(4) 4_565
Na1 O4W 2.904(7) 4_565
Na1 O4W 2.904(7) .
Na1 O7W 2.98(2) .
Na1 O7W 2.98(2) 4_565
O6 Fe1 1.8669(18) 4_565
O7 Fe2 1.834(2) 4_565
O8 C5 1.241(6) .
C1 C5 1.534(7) .
C2 C3 1.516(6) .
C2 C13 1.519(6) .
C4 C12 1.510(9) .
O9 C10 1.258(5) .
O10 C8 1.255(5) .
O11 C7 1.222(7) .
O12 C11 1.242(6) .
C6 C11 1.516(7) .
C7 C9 1.520(8) .
C8 O10 1.255(5) 4_565
C8 C15 1.502(11) .
C10 O9 1.258(4) 4_565
C10 C14 1.498(10) .
O13 C12 1.237(7) .
